data_9001958
loop_
_publ_author_name
'Brigatti, M. F.'
'Frigieri, P.'
'Poppi, L.'

_publ_section_title
;Crystal chemistry of Mg-, Fe-bearing muscovites-2M1 Sample C3-29b from
 peraluminous granites at Northern Victoria Land, Antarctica
;
_journal_name_full 'American Mineralogist'
_journal_page_first 775
_journal_page_last 785
_journal_volume 83
_journal_year 1998
_chemical_formula_sum 'Al2.8 Ca0.06 F0.04 Fe0.08 H0.28 K0.88 Mg0.06 Na0.06 O11.96 Si3.08 Ti0.02'
_chemical_name_mineral Muscovite-2M1
_space_group_IT_number 15
_symmetry_space_group_name_Hall '-C 2yc'
_symmetry_space_group_name_H-M 'C 1 2/c 1'
_cell_angle_alpha 90
_cell_angle_beta 95.78
_cell_angle_gamma 90
_cell_formula_units_Z 4
_cell_length_a 5.188
_cell_length_b 8.996
_cell_length_c 20.082
_cell_volume 932.487
_database_code_amcsd 0002019
_exptl_crystal_density_diffrn 2.846
_cod_original_formula_sum '(K.88 Na.06 Ca.06) Si3.08 Al2.8 Ti.02 Fe.08 Mg.06 H.28 O11.96 F.04'
_cod_database_code 9001958

loop_
_space_group_symop_operation_xyz
x,y,z
1/2+x,1/2+y,z
x,-y,1/2+z
1/2+x,1/2-y,1/2+z
-x,y,1/2-z
1/2-x,1/2+y,1/2-z
-x,-y,-z
1/2-x,1/2-y,-z

loop_
_atom_site_aniso_label
_atom_site_aniso_U_11
_atom_site_aniso_U_22
_atom_site_aniso_U_33
_atom_site_aniso_U_12
_atom_site_aniso_U_13
_atom_site_aniso_U_23
K 0.02268 0.02345 0.02184 0.00000 0.00334 0.00000
Na 0.02268 0.02345 0.02184 0.00000 0.00334 0.00000
Ca 0.02268 0.02345 0.02184 0.00000 0.00334 0.00000
Si1 0.00553 0.00738 0.00951 0.00014 0.00125 0.00036
Al1_1 0.00553 0.00738 0.00951 0.00014 0.00125 0.00036
Si2 0.00594 0.00656 0.00951 0.00024 0.00204 0.00046
Al2_1 0.00594 0.00656 0.00951 0.00024 0.00204 0.00046
Ti2 0.00580 0.00906 0.01052 0.00000 0.00199 0.00055
Fe2 0.00580 0.00906 0.01052 0.00000 0.00199 0.00055
Mg2 0.00580 0.00906 0.01052 0.00000 0.00199 0.00055
Al2_2 0.00580 0.00906 0.01052 0.00000 0.00199 0.00055
O11 0.01363 0.02050 0.01679 -0.00423 0.00000 0.00337
O21 0.01296 0.01599 0.01476 0.00376 0.00000 -0.00127
O22 0.01836 0.01230 0.01375 0.00141 0.00418 0.00046
O31 0.01039 0.00943 0.01092 0.00000 0.00157 0.00082
O32 0.00742 0.01230 0.01052 0.00118 0.00209 0.00091
O4 0.00823 0.01230 0.01213 0.00024 0.00366 -0.00155
F4 0.00823 0.01230 0.01213 0.00024 0.00366 -0.00155

loop_
_atom_site_label
_atom_site_fract_x
_atom_site_fract_y
_atom_site_fract_z
_atom_site_occupancy
K 0.00000 0.09898 0.25000 0.88000
Na 0.00000 0.09898 0.25000 0.06000
Ca 0.00000 0.09898 0.25000 0.06000
Si1 0.45140 0.25854 0.13533 0.77000
Al1_1 0.45140 0.25854 0.13533 0.23000
Si2 0.96530 0.42973 0.13533 0.77000
Al2_1 0.96530 0.42973 0.13533 0.23000
Ti2 0.24980 0.08332 0.00003 0.01000
Fe2 0.24980 0.08332 0.00003 0.04000
Mg2 0.24980 0.08332 0.00003 0.03000
Al2_2 0.24980 0.08332 0.00003 0.92000
Al1_2 0.75000 0.25000 0.00000 0.04000
H 0.87000 0.14500 0.06200 0.14000
O11 0.75130 0.31090 0.15723 1.00000
O21 0.25110 0.37050 0.16872 1.00000
O22 0.41680 0.09330 0.16823 1.00000
O31 0.38380 0.25140 0.05333 1.00000
O32 0.96140 0.44400 0.05332 1.00000
O4 0.95740 0.06170 0.05023 0.98000
F4 0.95740 0.06170 0.05023 0.02000

loop_
_cod_changelog_entry_id
_cod_changelog_entry_author
_cod_changelog_entry_date
_cod_changelog_entry_text
1
;cod-tools version 3.10.1
Id: cif_fix_AMCSD_atom_labels 10224 2024-08-07 11:09:31Z saulius
;
2024-08-07T19:38:20+03:00
;Changed the following '_atom_site_label' values:
the first duplicated label 'Al2'  converted to 'Al2_1'
duplicated label 'Al2' at index 10 converted to 'Al2_2'
the first duplicated label 'Al1'  converted to 'Al1_1'
duplicated label 'Al1' at index 11 converted to 'Al1_2'
;

loop_
_cod_related_entry_id
_cod_related_entry_database
_cod_related_entry_code
1 AMCSD 0002019
